data_4305754
loop_
_publ_author_name
'Peili Teo'
'L. L. Koh'
'T. S. Andy Hor'

_publ_section_title
;
Oligo- and Polymeric PdII and PtII Using Pyridyl Carboxylate Spacers for
Topology Control
;
_journal_name_full 'Inorganic Chemistry'
_journal_page_first 6464
_journal_page_last 6474
_journal_paper_doi 10.1021/ic8007238
_journal_volume 47
_journal_year 2008
_chemical_formula_sum 'C124.5 H100.5 Cl12.5 F3 Fe3 N3 O9 P6 Pd3 S'
_chemical_formula_weight 2987.33
_chemical_name_systematic
; 
 ? 
;
_space_group_IT_number 2
_symmetry_cell_setting triclinic
_symmetry_space_group_name_Hall '-P 1'
_symmetry_space_group_name_H-M 'P -1'
_atom_sites_solution_hydrogens geom
_atom_sites_solution_primary direct
_atom_sites_solution_secondary difmap
_audit_creation_method SHELXL-97
_cell_angle_alpha 95.478(2)
_cell_angle_beta 106.696(2)
_cell_angle_gamma 117.441(2)
_cell_formula_units_Z 2
_cell_length_a 19.1439(18)
_cell_length_b 19.4624(18)
_cell_length_c 22.695(2)
_cell_measurement_reflns_used 4738
_cell_measurement_temperature 223(2)
_cell_measurement_theta_max 19.72
_cell_measurement_theta_min 2.15
_cell_volume 6925.0(11)
_computing_cell_refinement 'Bruker SMART'
_computing_data_collection 'Bruker SMART'
_computing_data_reduction 'Bruker SAINT'
_computing_molecular_graphics 'Bruker SHELXTL'
_computing_publication_material 'Bruker SHELXTL'
_computing_structure_refinement 'SHELXL-97 (Sheldrick, 1997)'
_computing_structure_solution 'SHELXS-97 (Sheldrick, 1990)'
_diffrn_ambient_temperature 223(2)
_diffrn_measured_fraction_theta_full 0.999
_diffrn_measured_fraction_theta_max 0.999
_diffrn_measurement_device_type 'CCD area detector'
_diffrn_measurement_method 'phi and omega scans'
_diffrn_radiation_monochromator graphite
_diffrn_radiation_source 'fine-focus sealed tube'
_diffrn_radiation_type MoK\a
_diffrn_radiation_wavelength 0.71073
_diffrn_reflns_av_R_equivalents 0.0993
_diffrn_reflns_av_sigmaI/netI 0.1156
_diffrn_reflns_limit_h_max 21
_diffrn_reflns_limit_h_min -21
_diffrn_reflns_limit_k_max 22
_diffrn_reflns_limit_k_min -22
_diffrn_reflns_limit_l_max 25
_diffrn_reflns_limit_l_min -25
_diffrn_reflns_number 64830
_diffrn_reflns_theta_full 24.00
_diffrn_reflns_theta_max 24.00
_diffrn_reflns_theta_min 1.22
_exptl_absorpt_coefficient_mu 1.069
_exptl_absorpt_correction_T_max 0.8476
_exptl_absorpt_correction_T_min 0.7685
_exptl_absorpt_correction_type 'Sadabs,(Sheldrick 2001)'
_exptl_crystal_colour Orange
_exptl_crystal_density_diffrn 1.433
_exptl_crystal_density_meas 0
_exptl_crystal_density_method 'not measured'
_exptl_crystal_description Block
_exptl_crystal_F_000 3004
_exptl_crystal_size_max 0.26
_exptl_crystal_size_mid 0.20
_exptl_crystal_size_min 0.16
_refine_diff_density_max 5.631
_refine_diff_density_min -1.591
_refine_diff_density_rms 0.294
_refine_ls_extinction_method none
_refine_ls_goodness_of_fit_ref 1.508
_refine_ls_hydrogen_treatment mixed
_refine_ls_matrix_type full
_refine_ls_number_parameters 1301
_refine_ls_number_reflns 21719
_refine_ls_number_restraints 9
_refine_ls_restrained_S_all 1.508
_refine_ls_R_factor_all 0.2011
_refine_ls_R_factor_gt 0.1597
_refine_ls_shift/su_max 0.003
_refine_ls_shift/su_mean 0.000
_refine_ls_structure_factor_coef Fsqd
_refine_ls_weighting_details 'calc w=1/[\s^2^(Fo^2^)+(0.2000P)^2^+0.0000P] where P=(Fo^2^+2Fc^2^)/3'
_refine_ls_weighting_scheme calc
_refine_ls_wR_factor_gt 0.4135
_refine_ls_wR_factor_ref 0.4345
_reflns_number_gt 14606
_reflns_number_total 21719
_reflns_threshold_expression >2sigma(I)
_cod_data_source_file ic8007238-file003_05.cif
_cod_data_source_block 7174_complex_4a
_cod_depositor_comments
;
The following automatic conversions were performed:
'_symmetry_cell_setting' value 'Triclinic' changed to 'triclinic'
according to '/home/saulius/struct/CIF-dictionaries/cif_core.dic'
dictionary named 'cif_core.dic' version 2.4.1 from 2010-06-29.

Automatic conversion script
Id: cif_fix_enum 1527 2010-12-29 10:47:43Z saulius 
;
_cod_original_cell_volume 6925.1(11)
_cod_original_formula_sum 'C124.50 H100.50 Cl12.50 F3 Fe3 N3 O9 P6 Pd3 S'
_cod_database_code 4305754

loop_
_symmetry_equiv_pos_as_xyz
'x, y, z'
'-x, -y, -z'

loop_
_atom_site_label
_atom_site_type_symbol
_atom_site_fract_x
_atom_site_fract_y
_atom_site_fract_z
_atom_site_U_iso_or_equiv
_atom_site_adp_type
_atom_site_occupancy
_atom_site_symmetry_multiplicity
_atom_site_calc_flag
_atom_site_refinement_flags
_atom_site_disorder_assembly
_atom_site_disorder_group
Pd1 Pd 1.29674(8) 1.12830(7) 0.87169(6) 0.0313(4) Uani 1 1 d . . .
Pd2 Pd 0.83747(8) 1.09890(8) 0.71350(5) 0.0333(4) Uani 1 1 d . . .
Pd3 Pd 0.86123(8) 0.69297(7) 0.65043(6) 0.0367(4) Uani 1 1 d . . .
P1 P 1.3722(3) 1.0752(3) 0.9276(2) 0.0367(11) Uani 1 1 d . . .
P2 P 1.3650(3) 1.2452(3) 0.9477(2) 0.0438(12) Uani 1 1 d . . .
P3 P 0.8645(3) 1.2059(3) 0.7873(2) 0.0376(11) Uani 1 1 d . . .
P4 P 0.6939(3) 1.0261(3) 0.68213(19) 0.0361(11) Uani 1 1 d . . .
P5 P 0.7177(3) 0.6105(3) 0.6041(2) 0.0386(11) Uani 1 1 d . . .
P6 P 0.8905(3) 0.6120(3) 0.7058(3) 0.0580(16) Uani 1 1 d . . .
Fe1 Fe 1.55022(17) 1.25493(16) 0.99542(13) 0.0485(7) Uani 1 1 d . . .
Fe2 Fe 0.66673(18) 1.17705(17) 0.73010(12) 0.0499(8) Uani 1 1 d . . .
Fe3 Fe 0.72191(18) 0.43854(16) 0.60728(18) 0.0653(10) Uani 1 1 d . . .
O1 O 1.2331(7) 1.0217(7) 0.7996(5) 0.038(3) Uani 1 1 d . . .
O2 O 1.1170(8) 0.9805(7) 0.8198(5) 0.046(3) Uani 1 1 d . . .
O3 O 0.9684(7) 1.1614(7) 0.7360(6) 0.047(3) Uani 1 1 d . . .
O4 O 0.9765(7) 1.0702(8) 0.7825(6) 0.040(3) Uani 1 1 d . . .
O5 O 0.8393(7) 0.7739(7) 0.6062(5) 0.041(3) Uani 1 1 d . . .
O6 O 0.8744(7) 0.8418(7) 0.7041(6) 0.044(3) Uani 1 1 d . . .
N1 N 1.2279(8) 1.1699(8) 0.8128(6) 0.031(3) Uani 1 1 d . . .
N2 N 0.8309(9) 1.0130(8) 0.6451(7) 0.040(4) Uani 1 1 d . . .
N3 N 0.9906(8) 0.7739(8) 0.6749(7) 0.038(3) Uani 1 1 d . . .
C1 C 1.2602(12) 1.2250(11) 0.7853(9) 0.048(5) Uani 1 1 d . . .
H1 H 1.3167 1.2441 0.7892 0.058 Uiso 1 1 calc R . .
C2 C 1.2179(13) 1.2573(12) 0.7511(9) 0.054(5) Uani 1 1 d . . .
H2 H 1.2456 1.2974 0.7323 0.065 Uiso 1 1 calc R . .
C3 C 1.1377(14) 1.2327(13) 0.7440(11) 0.069(6) Uani 1 1 d . . .
H3 H 1.1078 1.2553 0.7218 0.083 Uiso 1 1 calc R . .
C4 C 1.1001(11) 1.1692(10) 0.7728(8) 0.041(4) Uani 1 1 d . . .
C5 C 1.1460(11) 1.1404(10) 0.8067(9) 0.046(5) Uani 1 1 d . . .
H5 H 1.1211 1.0998 0.8260 0.055 Uiso 1 1 calc R . .
C6 C 1.0082(10) 1.1307(11) 0.7629(9) 0.039(4) Uani 1 1 d . . .
C7 C 0.8195(12) 1.0166(10) 0.5859(8) 0.040(4) Uani 1 1 d . . .
H7 H 0.8146 1.0594 0.5734 0.048 Uiso 1 1 calc R . .
C8 C 0.8145(13) 0.9585(12) 0.5406(8) 0.051(5) Uani 1 1 d . . .
H8 H 0.8034 0.9609 0.4979 0.062 Uiso 1 1 calc R . .
C9 C 0.8258(12) 0.8984(10) 0.5591(8) 0.045(5) Uani 1 1 d . . .
H9 H 0.8238 0.8590 0.5302 0.054 Uiso 1 1 calc R . .
C10 C 0.8399(9) 0.8983(9) 0.6207(8) 0.034(4) Uani 1 1 d . . .
C11 C 0.8431(10) 0.9538(9) 0.6637(7) 0.033(4) Uani 1 1 d . . .
H11 H 0.8536 0.9514 0.7064 0.040 Uiso 1 1 calc R . .
C12 C 0.8538(11) 0.8346(11) 0.6468(9) 0.040(4) Uani 1 1 d . . .
C13 C 1.0329(16) 0.7578(15) 0.6452(12) 0.084(8) Uani 1 1 d . . .
H13 H 1.0065 0.7062 0.6178 0.100 Uiso 1 1 calc R . .
C14 C 1.1184(15) 0.8162(14) 0.6528(14) 0.100(11) Uani 1 1 d . . .
H14 H 1.1444 0.8094 0.6251 0.121 Uiso 1 1 calc R . .
C15 C 1.1584(12) 0.8819(12) 0.7037(10) 0.060(6) Uani 1 1 d . . .
H15 H 1.2173 0.9168 0.7167 0.072 Uiso 1 1 calc R . .
C16 C 1.1179(10) 0.8979(8) 0.7348(7) 0.028(4) Uani 1 1 d . . .
C17 C 1.0332(9) 0.8393(10) 0.7201(8) 0.034(4) Uani 1 1 d . . .
H17 H 1.0053 0.8484 0.7452 0.041 Uiso 1 1 calc R . .
C18 C 1.1589(10) 0.9727(10) 0.7891(7) 0.031(4) Uani 1 1 d . . .
C19 C 1.4777(10) 1.1366(10) 0.9859(8) 0.036(4) Uani 1 1 d . . .
C20 C 1.5533(12) 1.1519(12) 0.9742(11) 0.057(6) Uani 1 1 d . . .
H20 H 1.5559 1.1290 0.9346 0.068 Uiso 1 1 calc R . .
C21 C 1.6253(13) 1.2086(13) 1.0327(12) 0.070(7) Uani 1 1 d . . .
H21 H 1.6862 1.2320 1.0401 0.084 Uiso 1 1 calc R . .
C22 C 1.5924(14) 1.2237(13) 1.0744(10) 0.064(6) Uani 1 1 d . . .
H22 H 1.6272 1.2617 1.1174 0.076 Uiso 1 1 calc R . .
C23 C 1.5041(13) 1.1820(11) 1.0487(10) 0.058(5) Uani 1 1 d . . .
H23 H 1.4666 1.1833 1.0706 0.069 Uiso 1 1 calc R . .
C24 C 1.4742(14) 1.2983(11) 0.9625(10) 0.057(5) Uani 1 1 d . . .
C25 C 1.5509(13) 1.3520(14) 1.0160(12) 0.080(8) Uani 1 1 d . . .
H25 H 1.5516 1.3735 1.0577 0.096 Uiso 1 1 calc R . .
C26 C 1.6158(15) 1.3726(13) 1.0046(12) 0.070(7) Uani 1 1 d . . .
H26 H 1.6739 1.4095 1.0365 0.084 Uiso 1 1 calc R . .
C27 C 1.5977(12) 1.3295(13) 0.9431(12) 0.057(6) Uani 1 1 d . . .
H27 H 1.6390 1.3322 0.9238 0.068 Uiso 1 1 calc R . .
C28 C 1.5073(14) 1.2846(12) 0.9135(11) 0.060(6) Uani 1 1 d . . .
H28 H 1.4731 1.2478 0.8699 0.072 Uiso 1 1 calc R . .
C29 C 0.7871(12) 1.2261(11) 0.7968(8) 0.043(5) Uani 1 1 d . . .
C30 C 0.7697(13) 1.2884(11) 0.7835(8) 0.053(5) Uani 1 1 d . . .
H30 H 0.8016 1.3301 0.7644 0.064 Uiso 1 1 calc R . .
C31 C 0.6988(17) 1.2804(15) 0.7952(11) 0.076(8) Uani 1 1 d . . .
H31 H 0.6742 1.3153 0.7887 0.091 Uiso 1 1 calc R . .
C32 C 0.6751(17) 1.2192(19) 0.8196(10) 0.087(10) Uani 1 1 d . . .
H32 H 0.6247 1.1991 0.8315 0.104 Uiso 1 1 calc R . .
C33 C 0.7225(13) 1.1775(12) 0.8225(8) 0.053(5) Uani 1 1 d . . .
H33 H 0.7160 1.1313 0.8403 0.064 Uiso 1 1 calc R . .
C34 C 0.6395(11) 1.0812(11) 0.6673(8) 0.042(4) Uani 1 1 d U . .
C35 C 0.5643(13) 1.0671(12) 0.6815(9) 0.052(5) Uani 1 1 d . . .
H35 H 0.5326 1.0244 0.6999 0.063 Uiso 1 1 calc R . .
C36 C 0.5480(14) 1.1241(13) 0.6652(10) 0.064(7) Uani 1 1 d . . .
H36 H 0.5025 1.1311 0.6718 0.077 Uiso 1 1 calc R . .
C37 C 0.6056(14) 1.1748(13) 0.6383(9) 0.055(6) Uani 1 1 d . . .
H37 H 0.6063 1.2213 0.6234 0.067 Uiso 1 1 calc R . .
C38 C 0.6635(15) 1.1479(12) 0.6394(8) 0.057(6) Uani 1 1 d . . .
H38 H 0.7117 1.1714 0.6251 0.069 Uiso 1 1 calc R . .
C39 C 0.6632(11) 0.5025(11) 0.5925(10) 0.046(5) Uani 1 1 d . . .
C40 C 0.6284(11) 0.4414(10) 0.5371(11) 0.060(6) Uani 1 1 d . . .
H40 H 0.6275 0.4480 0.4942 0.072 Uiso 1 1 calc R . .
C41 C 0.5967(11) 0.3687(12) 0.5542(14) 0.072(8) Uani 1 1 d . . .
H41 H 0.5698 0.3149 0.5247 0.086 Uiso 1 1 calc R . .
C42 C 0.6063(13) 0.3823(13) 0.6170(15) 0.069(7) Uani 1 1 d . . .
H42 H 0.5880 0.3411 0.6404 0.083 Uiso 1 1 calc R . .
C43 C 0.6489(11) 0.4647(12) 0.6422(11) 0.055(5) Uani 1 1 d . . .
H43 H 0.6654 0.4928 0.6870 0.066 Uiso 1 1 calc R . .
C44 C 0.8479(13) 0.5155(13) 0.6614(12) 0.066(6) Uani 1 1 d . . .
C45 C 0.8167(14) 0.4381(14) 0.6789(15) 0.086(8) Uani 1 1 d . . .
H45 H 0.8159 0.4322 0.7215 0.103 Uiso 1 1 calc R . .
C46 C 0.7848(14) 0.3763(12) 0.627(2) 0.124(16) Uani 1 1 d . . .
H46 H 0.7576 0.3188 0.6266 0.149 Uiso 1 1 calc R . .
C47 C 0.7983(15) 0.4048(18) 0.5774(16) 0.087(9) Uani 1 1 d . . .
H47 H 0.7809 0.3712 0.5344 0.104 Uiso 1 1 calc R . .
C48 C 0.8337(13) 0.4898(13) 0.5936(16) 0.079(9) Uani 1 1 d . . .
H48 H 0.8487 0.5252 0.5653 0.095 Uiso 1 1 calc R . .
C1A C 1.31789(18) 1.0059(2) 0.96750(17) 0.037(4) Uani 1 1 d G . .
C2A C 1.3622(2) 0.9856(2) 1.01575(18) 0.042(4) Uani 1 1 d G . .
H2A H 1.4216 1.0113 1.0299 0.051 Uiso 1 1 calc R . .
C3A C 1.3185(2) 0.9272(2) 1.04310(18) 0.060(6) Uani 1 1 d G . .
H3A H 1.3485 0.9134 1.0757 0.072 Uiso 1 1 calc R . .
C4A C 1.2306(2) 0.8891(2) 1.02218(16) 0.053(5) Uani 1 1 d G . .
H4A H 1.2011 0.8496 1.0407 0.064 Uiso 1 1 calc R . .
C5A C 1.1863(2) 0.9094(2) 0.97393(15) 0.059(6) Uani 1 1 d G . .
H5A H 1.1268 0.8836 0.9598 0.070 Uiso 1 1 calc R . .
C6A C 1.22996(18) 0.9678(2) 0.94658(15) 0.043(4) Uani 1 1 d G . .
H6A H 1.2000 0.9815 0.9140 0.052 Uiso 1 1 calc R . .
C1B C 1.38858(18) 1.0200(2) 0.8685(2) 0.047(5) Uani 1 1 d G . .
C2B C 1.38471(19) 0.9474(2) 0.8715(2) 0.068(6) Uani 1 1 d G . .
H2B H 1.3716 0.9242 0.9042 0.081 Uiso 1 1 calc R . .
C3B C 1.4001(2) 0.9091(3) 0.8263(2) 0.075(7) Uani 1 1 d G . .
H3B H 1.3975 0.8600 0.8284 0.090 Uiso 1 1 calc R . .
C4B C 1.4194(2) 0.9434(3) 0.7782(2) 0.079(8) Uani 1 1 d G . .
H4B H 1.4299 0.9175 0.7475 0.094 Uiso 1 1 calc R . .
C5B C 1.4233(2) 1.0160(3) 0.7752(2) 0.066(6) Uani 1 1 d G . .
H5B H 1.4364 1.0392 0.7425 0.080 Uiso 1 1 calc R . .
C6B C 1.40789(18) 1.0543(2) 0.8203(2) 0.058(5) Uani 1 1 d G . .
H6B H 1.4105 1.1034 0.8183 0.069 Uiso 1 1 calc R . .
C1C C 1.34346(19) 1.2318(2) 1.01886(17) 0.043(4) Uani 1 1 d G . .
H1C H 1.3779 1.2065 1.0317 0.051 Uiso 1 1 calc R . .
C2C C 1.3883(2) 1.2928(2) 1.07528(18) 0.087(9) Uani 1 1 d G . .
H2C H 1.4396 1.3389 1.0805 0.104 Uiso 1 1 calc R . .
C3C C 1.3573(2) 1.2854(2) 1.12394(16) 0.069(6) Uani 1 1 d G . .
H3C H 1.3875 1.3266 1.1622 0.082 Uiso 1 1 calc R . .
C4C C 1.2814(2) 1.2171(2) 1.11619(14) 0.070(7) Uani 1 1 d G . .
H4C H 1.2605 1.2123 1.1493 0.084 Uiso 1 1 calc R . .
C5C C 1.2365(2) 1.1562(2) 1.05976(13) 0.075(7) Uani 1 1 d G . .
H5C H 1.1853 1.1101 1.0545 0.090 Uiso 1 1 calc R . .
C6C C 1.26758(19) 1.1635(2) 1.01111(15) 0.057(5) Uani 1 1 d G . .
H6C H 1.2373 1.1223 0.9728 0.068 Uiso 1 1 calc R . .
C1D C 1.32994(19) 1.31470(17) 0.92862(19) 0.081(8) Uani 1 1 d G . .
C2D C 1.2519(2) 1.29973(16) 0.92949(18) 0.070(7) Uani 1 1 d G . .
H2D H 1.2185 1.2544 0.9414 0.083 Uiso 1 1 calc R . .
C3D C 1.2233(2) 1.35167(16) 0.91281(19) 0.127(14) Uani 1 1 d G . .
H3D H 1.1705 1.3416 0.9134 0.153 Uiso 1 1 calc R . .
C4D C 1.2727(2) 1.41859(16) 0.8952(2) 0.17(2) Uani 1 1 d G . .
H4D H 1.2534 1.4538 0.8839 0.205 Uiso 1 1 calc R . .
C5D C 1.3508(2) 1.43357(17) 0.8944(2) 0.23(3) Uani 1 1 d G . .
H5D H 1.3842 1.4789 0.8825 0.274 Uiso 1 1 calc R . .
C6D C 1.3794(2) 1.38162(17) 0.9111(2) 0.086(8) Uani 1 1 d G . .
H6D H 1.4322 1.3917 0.9105 0.104 Uiso 1 1 calc R . .
C1E C 0.9200(2) 1.2141(2) 0.86882(17) 0.040(4) Uani 1 1 d G . .
C2E C 0.9485(2) 1.16192(19) 0.88484(15) 0.054(5) Uani 1 1 d G . .
H2E H 0.9376 1.1199 0.8528 0.065 Uiso 1 1 calc R . .
C3E C 0.9930(2) 1.1718(2) 0.94808(15) 0.081(8) Uani 1 1 d G . .
H3E H 1.0124 1.1366 0.9590 0.097 Uiso 1 1 calc R . .
C4E C 1.0089(2) 1.2339(2) 0.99528(16) 0.075(7) Uani 1 1 d G . .
H4E H 1.0391 1.2406 1.0382 0.090 Uiso 1 1 calc R . .
C5E C 0.9804(3) 1.2860(2) 0.97926(18) 0.080(7) Uani 1 1 d G . .
H5E H 0.9912 1.3280 1.0113 0.095 Uiso 1 1 calc R . .
C6E C 0.9359(3) 1.2761(2) 0.91603(19) 0.055(5) Uani 1 1 d G . .
H6E H 0.9165 1.3114 0.9051 0.066 Uiso 1 1 calc R . .
C1F C 0.9313(3) 1.29183(19) 0.7646(2) 0.058(6) Uani 1 1 d G . .
C2F C 0.9992(3) 1.36313(18) 0.8082(2) 0.113(11) Uani 1 1 d G . .
H2F H 1.0134 1.3679 0.8522 0.136 Uiso 1 1 calc R . .
C3F C 1.0460(3) 1.42742(18) 0.7870(2) 0.23(3) Uani 1 1 d G . .
H3F H 1.0919 1.4756 0.8166 0.281 Uiso 1 1 calc R . .
C4F C 1.0250(3) 1.4204(2) 0.7222(2) 0.078(7) Uani 1 1 d G . .
H4F H 1.0566 1.4638 0.7077 0.094 Uiso 1 1 calc R . .
C5F C 0.9572(3) 1.3491(2) 0.6786(2) 0.079(7) Uani 1 1 d G . .
H5F H 0.9429 1.3443 0.6345 0.095 Uiso 1 1 calc R . .
C6F C 0.9104(3) 1.2848(2) 0.6998(2) 0.075(7) Uani 1 1 d G . .
H6F H 0.8645 1.2366 0.6701 0.090 Uiso 1 1 calc R . .
C1G C 0.6452(2) 0.9490(2) 0.60740(16) 0.037(4) Uani 1 1 d G . .
C2G C 0.6188(2) 0.9676(2) 0.55088(17) 0.054(5) Uani 1 1 d G . .
H2G H 0.6218 1.0173 0.5518 0.065 Uiso 1 1 calc R . .
C3G C 0.5877(2) 0.9126(3) 0.49298(16) 0.072(7) Uani 1 1 d G . .
H3G H 0.5697 0.9251 0.4546 0.086 Uiso 1 1 calc R . .
C4G C 0.5832(2) 0.8391(2) 0.49157(15) 0.077(7) Uani 1 1 d G . .
H4G H 0.5621 0.8019 0.4522 0.092 Uiso 1 1 calc R . .
C5G C 0.6097(2) 0.8205(2) 0.54808(15) 0.055(5) Uani 1 1 d G . .
H5G H 0.6066 0.7708 0.5472 0.066 Uiso 1 1 calc R . .
C6G C 0.64071(19) 0.8754(2) 0.60599(15) 0.049(5) Uani 1 1 d G . .
H6G H 0.6587 0.8629 0.6444 0.059 Uiso 1 1 calc R . .
C1H C 0.65830(19) 0.9689(2) 0.73690(17) 0.041(4) Uani 1 1 d G . .
C2H C 0.71586(19) 0.9877(2) 0.79786(16) 0.048(5) Uani 1 1 d G . .
H2H H 0.7720 1.0308 0.8110 0.058 Uiso 1 1 calc R . .
C3H C 0.6904(2) 0.9427(2) 0.83943(17) 0.069(7) Uani 1 1 d G . .
H3H H 0.7293 0.9553 0.8808 0.082 Uiso 1 1 calc R . .
C4H C 0.60733(19) 0.8790(3) 0.82004(19) 0.080(8) Uani 1 1 d G . .
H4H H 0.5903 0.8486 0.8483 0.096 Uiso 1 1 calc R . .
C5H C 0.54976(18) 0.8602(3) 0.7591(2) 0.065(6) Uani 1 1 d G . .
H5H H 0.4936 0.8172 0.7459 0.078 Uiso 1 1 calc R . .
C6H C 0.57524(18) 0.9052(2) 0.71751(19) 0.068(6) Uani 1 1 d G . .
H6H H 0.5363 0.8926 0.6761 0.081 Uiso 1 1 calc R . .
C1I C 0.65555(18) 0.63608(17) 0.63763(18) 0.034(4) Uani 1 1 d G . .
C2I C 0.69157(17) 0.70826(17) 0.68284(16) 0.051(5) Uani 1 1 d G . .
H2I H 0.7503 0.7448 0.6977 0.062 Uiso 1 1 calc R . .
C3I C 0.64062(17) 0.72636(19) 0.70613(17) 0.057(5) Uani 1 1 d G . .
H3I H 0.6650 0.7752 0.7367 0.069 Uiso 1 1 calc R . .
C4I C 0.55365(17) 0.6723(2) 0.68420(19) 0.074(7) Uani 1 1 d G . .
H4I H 0.5193 0.6846 0.7000 0.089 Uiso 1 1 calc R . .
C5I C 0.51763(17) 0.6001(2) 0.6390(2) 0.067(6) Uani 1 1 d G . .
H5I H 0.4589 0.5635 0.6241 0.080 Uiso 1 1 calc R . .
C6I C 0.56858(19) 0.58200(18) 0.6157(2) 0.058(6) Uani 1 1 d G . .
H6I H 0.5442 0.5331 0.5851 0.070 Uiso 1 1 calc R . .
C1J C 0.6937(2) 0.6231(2) 0.52280(16) 0.044(4) Uani 1 1 d G . .
C2J C 0.6275(2) 0.6352(2) 0.49320(16) 0.046(5) Uani 1 1 d G . .
H2J H 0.5944 0.6393 0.5154 0.055 Uiso 1 1 calc R . .
C3J C 0.6104(2) 0.6413(2) 0.43104(15) 0.075(7) Uani 1 1 d G . .
H3J H 0.5657 0.6495 0.4109 0.090 Uiso 1 1 calc R . .
C4J C 0.6596(3) 0.6353(3) 0.39847(15) 0.100(10) Uani 1 1 d G . .
H4J H 0.6480 0.6395 0.3562 0.120 Uiso 1 1 calc R . .
C5J C 0.7258(3) 0.6232(3) 0.42807(15) 0.121(13) Uani 1 1 d G . .
H5J H 0.7589 0.6191 0.4059 0.145 Uiso 1 1 calc R . .
C6J C 0.7428(2) 0.6170(2) 0.49023(16) 0.078(8) Uani 1 1 d G . .
H6J H 0.7876 0.6088 0.5104 0.094 Uiso 1 1 calc R . .
C1K C 0.8594(2) 0.60135(16) 0.77298(19) 0.061(6) Uani 1 1 d G . .
C2K C 0.8871(2) 0.56353(17) 0.8147(2) 0.086(9) Uani 1 1 d G . .
H2K H 0.9194 0.5420 0.8063 0.103 Uiso 1 1 calc R . .
C3K C 0.8670(3) 0.55752(19) 0.8687(2) 0.141(18) Uani 1 1 d G . .
H3K H 0.8857 0.5319 0.8970 0.169 Uiso 1 1 calc R . .
C4K C 0.8193(2) 0.5893(2) 0.8810(2) 0.123(15) Uani 1 1 d G . .
H4K H 0.8057 0.5852 0.9176 0.148 Uiso 1 1 calc R . .
C5K C 0.7916(2) 0.62714(18) 0.83931(19) 0.097(9) Uani 1 1 d G . .
H5K H 0.7593 0.6486 0.8477 0.116 Uiso 1 1 calc R . .
C6K C 0.8116(2) 0.63316(16) 0.78531(18) 0.063(6) Uani 1 1 d G . .
H6K H 0.7929 0.6588 0.7570 0.075 Uiso 1 1 calc R . .
C1L C 1.0040(2) 0.64908(18) 0.74198(19) 0.081(9) Uani 1 1 d G . .
C2L C 1.0393(2) 0.6140(2) 0.7136(2) 0.089(10) Uani 1 1 d G . .
H2L H 1.0044 0.5704 0.6768 0.107 Uiso 1 1 calc R . .
C3L C 1.1261(3) 0.6431(2) 0.7394(2) 0.116(12) Uani 1 1 d G . .
H3L H 1.1498 0.6193 0.7201 0.139 Uiso 1 1 calc R . .
C4L C 1.1776(2) 0.7074(2) 0.7936(2) 0.119(14) Uani 1 1 d G . .
H4L H 1.2363 0.7272 0.8111 0.143 Uiso 1 1 calc R . .
C5L C 1.1424(2) 0.7425(2) 0.82204(19) 0.106(11) Uani 1 1 d G . .
H5L H 1.1773 0.7861 0.8588 0.127 Uiso 1 1 calc R . .
C6L C 1.0556(2) 0.71336(18) 0.79623(18) 0.095(10) Uani 1 1 d G . .
H6L H 1.0318 0.7372 0.8155 0.114 Uiso 1 1 calc R . .
C1S C 0.9605(12) 0.9348(11) 0.8536(8) 0.044(4) Uani 1 1 d . . .
H1S H 0.9828 0.9510 0.8198 0.053 Uiso 1 1 calc R . .
C2S C 0.4438(18) 0.5469(14) 0.1874(13) 0.085(8) Uani 1 1 d . . .
H2S H 0.5000 0.5959 0.1988 0.102 Uiso 1 1 calc R . .
C3S C 0.326(2) 0.853(2) 0.5595(19) 0.133(12) Uiso 1 1 d . . .
H3S H 0.3185 0.8141 0.5853 0.159 Uiso 1 1 calc R . .
C1X C 0.3293(16) 0.1466(12) 0.6599(11) 0.062(7) Uani 1 1 d . . .
Cl1A Cl 0.9401(4) 0.8358(4) 0.8536(3) 0.0720(16) Uani 1 1 d . . .
Cl2A Cl 0.8664(4) 0.9365(4) 0.8373(3) 0.0677(15) Uani 1 1 d . . .
Cl3A Cl 1.0366(4) 1.0003(5) 0.9267(3) 0.090(2) Uani 1 1 d . . .
Cl2B Cl 0.4519(6) 0.4893(5) 0.2406(4) 0.128(3) Uani 1 1 d . . .
Cl3B Cl 0.4084(7) 0.4906(4) 0.1057(4) 0.122(3) Uani 1 1 d . . .
Cl4B Cl 0.3730(5) 0.5741(5) 0.1928(5) 0.118(3) Uani 1 1 d . . .
Cl2C Cl 0.4044(8) 0.8662(11) 0.5365(5) 0.209(7) Uani 1 1 d . . .
Cl1C Cl 0.2285(7) 0.8058(7) 0.4837(6) 0.166(4) Uani 1 1 d . . .
Cl3C Cl 0.3241(9) 0.9230(8) 0.5944(7) 0.221(7) Uani 1 1 d . . .
F1 F 0.3320(12) 0.0882(8) 0.6317(7) 0.113(6) Uani 1 1 d . . .
F2 F 0.2841(12) 0.1121(9) 0.6943(10) 0.129(7) Uani 1 1 d . . .
F3 F 0.2864(11) 0.1668(12) 0.6155(9) 0.135(7) Uani 1 1 d . . .
O7 O 0.4721(9) 0.2524(9) 0.6672(7) 0.065(4) Uani 1 1 d . . .
O8 O 0.4098(10) 0.2905(8) 0.7334(8) 0.076(5) Uani 1 1 d . . .
O9 O 0.4673(15) 0.2036(11) 0.7585(9) 0.108(7) Uani 1 1 d . . .
S1 S 0.4311(4) 0.2327(3) 0.7101(2) 0.0530(13) Uani 1 1 d . . .
Cl1X Cl 0.0830(14) 0.5292(10) 0.9803(9) 0.124(6) Uani 0.50 1 d P A 1
Cl2X Cl 0.2715(16) 0.5685(12) 0.8177(10) 0.148(8) Uani 0.50 1 d P B 1
Cl3X Cl 0.3677(13) 0.6173(17) 0.7756(10) 0.199(13) Uani 0.50 1 d P C 2
Cl4X Cl -0.0091(15) 0.2030(18) 0.5893(10) 0.177(10) Uani 0.50 1 d P D 2
C4S C 0.129(2) 0.5671(15) 0.9794(10) 0.100 Uiso 0.50 1 d PD E 2
H4S H 0.0715 0.5420 0.9806 0.120 Uiso 0.50 1 calc PR E 2
Cl2D Cl 0.1929(9) 0.6426(11) 1.0480(8) 0.137(8) Uani 0.50 1 d PD E 2
Cl3D Cl 0.1237(13) 0.6093(9) 0.9175(6) 0.123(7) Uani 0.50 1 d PD E 2
Cl1D Cl 0.1496(8) 0.4907(7) 0.9709(6) 0.077(3) Uani 0.50 1 d PD E 2

loop_
_atom_site_aniso_label
_atom_site_aniso_U_11
_atom_site_aniso_U_22
_atom_site_aniso_U_33
_atom_site_aniso_U_23
_atom_site_aniso_U_13
_atom_site_aniso_U_12
Pd1 0.0286(7) 0.0385(7) 0.0259(7) -0.0007(5) 0.0049(5) 0.0212(6)
Pd2 0.0401(8) 0.0482(8) 0.0180(6) 0.0009(5) -0.0031(5) 0.0371(7)
Pd3 0.0282(7) 0.0315(7) 0.0446(8) 0.0045(6) -0.0008(6) 0.0202(6)
P1 0.031(2) 0.045(3) 0.034(2) 0.004(2) 0.007(2) 0.024(2)
P2 0.048(3) 0.045(3) 0.034(3) -0.003(2) 0.003(2) 0.031(2)
P3 0.046(3) 0.044(3) 0.024(2) 0.0022(19) -0.002(2) 0.033(2)
P4 0.041(3) 0.049(3) 0.020(2) -0.0022(19) -0.0020(19) 0.035(2)
P5 0.029(2) 0.039(3) 0.049(3) 0.009(2) 0.003(2) 0.025(2)
P6 0.028(3) 0.043(3) 0.087(4) 0.024(3) -0.004(3) 0.019(2)
Fe1 0.0375(15) 0.0477(16) 0.0484(17) 0.0070(13) 0.0051(13) 0.0202(13)
Fe2 0.0627(18) 0.0716(19) 0.0297(14) -0.0004(13) -0.0010(13) 0.0585(16)
Fe3 0.0360(16) 0.0367(16) 0.113(3) 0.0127(16) 0.0081(17) 0.0231(13)
O1 0.036(7) 0.041(7) 0.040(7) 0.006(5) 0.017(6) 0.020(6)
O2 0.046(7) 0.053(8) 0.029(7) -0.006(6) 0.010(6) 0.023(6)
O3 0.032(7) 0.045(7) 0.063(8) 0.005(6) 0.011(6) 0.025(6)
O4 0.021(6) 0.070(8) 0.045(7) 0.016(6) 0.016(5) 0.032(6)
O5 0.042(7) 0.045(7) 0.041(7) 0.000(6) 0.005(6) 0.035(6)
O6 0.046(7) 0.045(7) 0.043(8) 0.001(6) 0.002(6) 0.036(6)
N1 0.032(8) 0.038(8) 0.027(7) 0.008(6) 0.013(6) 0.021(7)
N2 0.046(9) 0.049(9) 0.039(9) 0.007(7) -0.002(7) 0.045(8)
N3 0.030(8) 0.030(8) 0.044(9) -0.005(7) 0.002(7) 0.016(7)
C1 0.037(10) 0.055(12) 0.043(11) -0.005(10) 0.008(9) 0.023(10)
C2 0.050(13) 0.062(13) 0.045(12) 0.009(10) 0.010(10) 0.030(11)
C3 0.052(14) 0.067(15) 0.065(15) 0.002(12) 0.012(12) 0.021(12)
C4 0.037(10) 0.042(10) 0.028(9) -0.003(8) -0.003(8) 0.019(9)
C5 0.030(10) 0.039(10) 0.044(11) -0.007(8) -0.019(8) 0.021(8)
C6 0.018(8) 0.053(11) 0.063(12) 0.027(10) 0.025(9) 0.025(8)
C7 0.067(13) 0.043(10) 0.028(10) 0.010(8) 0.020(9) 0.041(10)
C8 0.073(14) 0.064(13) 0.025(10) 0.010(9) 0.019(9) 0.042(11)
C9 0.058(12) 0.044(11) 0.038(11) -0.005(8) 0.019(9) 0.033(10)
C10 0.023(8) 0.028(9) 0.044(11) 0.010(8) -0.003(7) 0.019(7)
C11 0.039(10) 0.032(9) 0.022(8) 0.000(7) -0.005(7) 0.024(8)
C12 0.037(10) 0.062(12) 0.040(11) 0.016(9) 0.010(8) 0.040(9)
C13 0.079(18) 0.087(18) 0.060(15) -0.015(13) 0.004(13) 0.042(15)
C14 0.053(15) 0.075(17) 0.12(2) -0.043(15) 0.053(15) -0.010(13)
C15 0.033(11) 0.061(13) 0.061(13) -0.014(11) 0.020(10) 0.010(10)
C16 0.035(9) 0.024(8) 0.031(9) 0.005(7) 0.009(7) 0.020(7)
C17 0.023(9) 0.049(10) 0.031(9) 0.002(8) 0.000(7) 0.027(8)
C18 0.024(9) 0.055(11) 0.016(8) -0.004(7) -0.001(7) 0.029(9)
C19 0.021(8) 0.043(10) 0.044(10) 0.013(8) 0.001(7) 0.023(8)
C20 0.049(12) 0.068(13) 0.089(16) 0.031(12) 0.036(12) 0.049(11)
C21 0.039(12) 0.068(15) 0.075(16) 0.002(12) -0.018(11) 0.032(11)
C22 0.062(15) 0.062(14) 0.044(12) 0.000(10) -0.006(11) 0.032(12)
C23 0.053(13) 0.048(12) 0.062(14) 0.014(10) 0.005(11) 0.027(10)
C24 0.073(15) 0.044(11) 0.049(12) 0.013(10) 0.020(11) 0.028(11)
C25 0.025(12) 0.073(16) 0.082(17) 0.039(14) -0.002(11) -0.012(11)
C26 0.047(14) 0.046(13) 0.083(18) 0.008(12) -0.002(12) 0.014(11)
C27 0.036(11) 0.070(14) 0.093(18) 0.046(14) 0.040(12) 0.035(11)
C28 0.067(15) 0.057(13) 0.066(14) 0.025(11) 0.024(12) 0.039(12)
C29 0.055(12) 0.054(11) 0.028(9) -0.001(8) 0.002(9) 0.046(10)
C30 0.064(13) 0.056(12) 0.030(10) -0.007(9) -0.013(9) 0.045(11)
C31 0.093(19) 0.080(17) 0.051(14) -0.017(12) -0.015(12) 0.072(16)
C32 0.090(18) 0.15(3) 0.039(13) -0.038(15) -0.006(12) 0.10(2)
C33 0.066(14) 0.064(13) 0.028(10) -0.007(9) 0.005(9) 0.042(11)
C34 0.040(7) 0.054(8) 0.045(8) 0.006(6) 0.001(6) 0.044(7)
C35 0.060(13) 0.078(14) 0.045(11) 0.002(10) 0.014(10) 0.061(12)
C36 0.055(13) 0.082(15) 0.053(13) -0.009(11) -0.014(11) 0.058(13)
C37 0.062(14) 0.062(13) 0.029(10) 0.003(9) -0.016(9) 0.042(11)
C38 0.086(16) 0.068(13) 0.027(10) 0.016(9) 0.007(10) 0.054(13)
C39 0.025(9) 0.044(11) 0.079(14) 0.016(10) 0.018(10) 0.026(9)
C40 0.033(11) 0.022(10) 0.087(16) 0.014(10) -0.008(10) 0.003(8)
C41 0.012(9) 0.039(12) 0.12(2) -0.024(13) -0.004(12) 0.008(9)
C42 0.033(11) 0.050(14) 0.13(2) 0.044(15) 0.016(13) 0.027(10)
C43 0.035(11) 0.056(13) 0.069(14) 0.010(11) 0.005(10) 0.030(10)
C44 0.047(13) 0.066(14) 0.088(18) 0.032(13) 0.001(12) 0.043(11)
C45 0.054(14) 0.059(16) 0.12(2) 0.039(16) 0.004(15) 0.028(12)
C46 0.030(13) 0.010(11) 0.27(5) -0.005(18) 0.00(2) -0.001(9)
C47 0.039(14) 0.10(2) 0.13(2) 0.05(2) 0.033(15) 0.030(14)
C48 0.034(12) 0.044(13) 0.16(3) 0.014(14) 0.032(15) 0.029(10)
C1A 0.036(10) 0.035(9) 0.037(10) 0.005(8) 0.009(8) 0.019(8)
C2A 0.026(9) 0.062(12) 0.049(11) 0.019(9) 0.012(8) 0.029(9)
C3A 0.090(17) 0.069(14) 0.064(14) 0.032(12) 0.060(14) 0.055(13)
C4A 0.058(13) 0.062(13) 0.048(12) 0.021(10) 0.036(11) 0.026(11)
C5A 0.038(11) 0.087(16) 0.060(13) 0.027(12) 0.023(10) 0.034(11)
C6A 0.029(10) 0.063(12) 0.030(9) 0.001(9) 0.005(8) 0.024(9)
C1B 0.060(13) 0.053(12) 0.043(11) 0.025(9) 0.027(10) 0.033(10)
C2B 0.072(16) 0.077(16) 0.074(16) 0.033(13) 0.045(13) 0.041(13)
C3B 0.10(2) 0.085(16) 0.10(2) 0.038(15) 0.071(17) 0.078(16)
C4B 0.12(2) 0.11(2) 0.093(18) 0.053(16) 0.072(17) 0.101(18)
C5B 0.093(17) 0.095(17) 0.075(15) 0.030(13) 0.066(14) 0.076(15)
C6B 0.068(14) 0.050(12) 0.052(13) 0.008(10) 0.031(11) 0.024(11)
C1C 0.041(11) 0.059(12) 0.022(9) -0.005(8) -0.002(8) 0.031(10)
C2C 0.071(16) 0.057(14) 0.10(2) -0.036(13) 0.034(15) 0.017(12)
C3C 0.076(16) 0.069(15) 0.039(12) 0.009(11) 0.016(12) 0.024(13)
C4C 0.101(19) 0.085(17) 0.039(12) 0.002(11) 0.019(12) 0.067(16)
C5C 0.073(16) 0.12(2) 0.042(13) 0.002(13) 0.015(12) 0.061(15)
C6C 0.070(15) 0.083(15) 0.019(9) 0.008(9) 0.010(9) 0.045(13)
C1D 0.11(2) 0.044(13) 0.060(15) -0.014(11) -0.014(14) 0.051(14)
C2D 0.064(14) 0.083(16) 0.058(14) -0.018(11) -0.013(11) 0.063(13)
C3D 0.13(3) 0.18(3) 0.069(19) -0.04(2) -0.026(18) 0.13(3)
C4D 0.31(7) 0.09(3) 0.15(4) 0.03(2) 0.06(4) 0.14(4)
C5D 0.43(9) 0.12(3) 0.09(3) -0.02(2) -0.05(4) 0.20(5)
C6D 0.083(18) 0.048(14) 0.069(16) -0.014(12) -0.002(14) 0.012(13)
C1E 0.042(10) 0.037(10) 0.039(10) 0.007(8) 0.004(8) 0.026(8)
C2E 0.078(15) 0.062(12) 0.019(9) 0.004(8) 0.003(9) 0.043(11)
C3E 0.092(18) 0.12(2) 0.054(14) 0.033(14) 0.002(13) 0.085(17)
C4E 0.093(18) 0.064(14) 0.026(11) 0.005(10) -0.018(11) 0.034(13)
C5E 0.10(2) 0.099(18) 0.025(11) 0.004(11) -0.001(11) 0.062(16)
C6E 0.040(11) 0.057(12) 0.032(10) -0.008(9) -0.017(8) 0.018(9)
C1F 0.053(12) 0.066(13) 0.034(11) -0.026(9) -0.010(9) 0.036(11)
C2F 0.15(3) 0.08(2) 0.08(2) 0.039(17) 0.04(2) 0.04(2)
C3F 0.21(5) 0.12(3) 0.26(6) -0.08(3) 0.18(5) -0.03(3)
C4F 0.10(2) 0.057(15) 0.078(18) 0.018(13) 0.042(16) 0.037(14)
C5F 0.090(19) 0.087(18) 0.10(2) 0.056(16) 0.058(17) 0.059(16)
C6F 0.060(15) 0.11(2) 0.069(16) 0.046(15) 0.027(13) 0.050(14)
C1G 0.023(8) 0.050(10) 0.019(8) -0.006(7) -0.016(7) 0.021(8)
C2G 0.048(12) 0.047(11) 0.033(10) -0.019(8) -0.023(9) 0.026(9)
C3G 0.067(14) 0.12(2) 0.010(9) -0.015(11) -0.012(9) 0.060(15)
C4G 0.050(13) 0.093(18) 0.051(14) -0.024(13) 0.000(11) 0.029(13)
C5G 0.032(10) 0.044(11) 0.065(14) -0.007(10) 0.012(10) 0.008(9)
C6G 0.043(11) 0.065(13) 0.040(11) -0.005(9) 0.001(9) 0.040(10)
C1H 0.057(12) 0.053(11) 0.037(10) 0.004(8) 0.013(9) 0.049(10)
C2H 0.070(13) 0.060(12) 0.025(9) 0.003(8) 0.011(9) 0.047(11)
C3H 0.12(2) 0.114(19) 0.031(11) 0.042(12) 0.044(13) 0.095(18)
C4H 0.13(2) 0.074(16) 0.11(2) 0.065(16) 0.10(2) 0.069(17)
C5H 0.059(14) 0.088(17) 0.089(18) 0.039(14) 0.035(13) 0.062(13)
C6H 0.057(14) 0.072(15) 0.045(13) -0.004(11) -0.007(10) 0.030(12)
C1I 0.033(9) 0.037(9) 0.035(9) 0.008(8) 0.004(8) 0.027(8)
C2I 0.064(13) 0.047(11) 0.033(10) 0.008(9) 0.011(9) 0.026(10)
C3I 0.079(16) 0.078(15) 0.043(12) 0.013(10) 0.036(11) 0.054(13)
C4I 0.058(15) 0.101(19) 0.064(15) 0.000(13) 0.017(12) 0.049(14)
C5I 0.018(9) 0.092(17) 0.066(15) -0.005(12) 0.004(9) 0.021(10)
C6I 0.038(11) 0.059(12) 0.065(14) -0.006(10) -0.011(10) 0.036(10)
C1J 0.038(10) 0.044(10) 0.051(11) 0.009(9) 0.011(9) 0.026(9)
C2J 0.048(11) 0.077(13) 0.028(10) 0.019(9) 0.006(8) 0.047(11)
C3J 0.065(15) 0.081(16) 0.10(2) 0.029(14) 0.020(14) 0.055(14)
C4J 0.14(3) 0.075(18) 0.056(16) -0.004(13) 0.027(17) 0.040(18)
C5J 0.064(18) 0.21(4) 0.09(2) 0.07(2) 0.049(17) 0.06(2)
C6J 0.065(15) 0.15(2) 0.041(12) 0.015(14) 0.013(11) 0.080(17)
C1K 0.042(12) 0.070(14) 0.061(14) 0.038(12) 0.005(10) 0.024(11)
C2K 0.053(14) 0.072(16) 0.11(2) 0.042(15) -0.015(14) 0.039(13)
C3K 0.053(18) 0.14(3) 0.17(4) 0.10(3) 0.00(2) 0.021(19)
C4K 0.10(2) 0.09(2) 0.050(15) 0.045(15) -0.022(15) -0.025(17)
C5K 0.066(17) 0.086(18) 0.058(16) 0.003(14) -0.024(13) 0.009(14)
C6K 0.052(13) 0.066(14) 0.045(12) 0.012(11) -0.006(10) 0.026(11)
C1L 0.044(13) 0.049(13) 0.11(2) 0.035(13) -0.022(13) 0.021(11)
C2L 0.034(12) 0.042(12) 0.19(3) 0.028(15) 0.033(15) 0.025(10)
C3L 0.042(15) 0.11(2) 0.19(3) 0.04(2) 0.003(18) 0.054(16)
C4L 0.034(14) 0.10(2) 0.21(4) 0.06(2) 0.003(18) 0.041(15)
C5L 0.049(15) 0.11(2) 0.10(2) 0.047(18) -0.025(14) 0.023(15)
C6L 0.048(14) 0.048(13) 0.14(3) 0.046(15) -0.016(15) 0.017(11)
C1S 0.052(11) 0.060(12) 0.030(10) 0.019(9) 0.018(9) 0.033(10)
C2S 0.094(19) 0.048(13) 0.10(2) 0.014(13) 0.019(16) 0.039(13)
C1X 0.107(19) 0.046(12) 0.055(14) 0.009(10) 0.069(15) 0.036(12)
Cl1A 0.085(4) 0.084(4) 0.071(4) 0.040(3) 0.030(3) 0.059(4)
Cl2A 0.062(3) 0.099(4) 0.069(4) 0.039(3) 0.026(3) 0.058(3)
Cl3A 0.078(4) 0.135(6) 0.049(3) -0.013(3) 0.002(3) 0.067(4)
Cl2B 0.138(8) 0.107(6) 0.094(6) 0.009(5) 0.012(5) 0.051(6)
Cl3B 0.189(9) 0.079(5) 0.102(6) 0.012(4) 0.072(6) 0.064(6)
Cl4B 0.094(6) 0.086(5) 0.153(8) 0.005(5) 0.033(5) 0.043(4)
Cl2C 0.152(10) 0.40(2) 0.098(8) 0.068(11) 0.030(7) 0.163(13)
Cl1C 0.109(7) 0.158(9) 0.173(11) 0.031(8) 0.014(7) 0.050(7)
Cl3C 0.197(13) 0.168(11) 0.203(14) -0.088(10) 0.054(11) 0.059(10)
F1 0.163(16) 0.066(9) 0.088(11) -0.009(8) 0.042(11) 0.050(10)
F2 0.130(15) 0.070(10) 0.158(17) -0.014(10) 0.086(14) 0.019(10)
F3 0.097(13) 0.135(15) 0.105(14) 0.028(12) -0.006(11) 0.034(11)
O7 0.056(9) 0.080(10) 0.070(10) 0.024(8) 0.035(8) 0.036(8)
O8 0.093(12) 0.042(8) 0.098(12) 0.001(8) 0.053(10) 0.033(8)
O9 0.18(2) 0.103(14) 0.080(13) 0.052(11) 0.064(14) 0.091(15)
S1 0.075(4) 0.052(3) 0.041(3) 0.015(2) 0.028(3) 0.036(3)
Cl1X 0.188(19) 0.106(12) 0.124(14) 0.058(11) 0.092(14) 0.087(13)
Cl2X 0.22(2) 0.145(16) 0.128(16) 0.038(13) 0.066(16) 0.130(17)
Cl3X 0.093(13) 0.25(3) 0.106(15) -0.045(16) 0.029(12) -0.003(15)
Cl4X 0.148(19) 0.28(3) 0.087(13) 0.028(16) 0.036(13) 0.10(2)
Cl2D 0.070(9) 0.168(15) 0.097(11) -0.088(11) -0.024(8) 0.057(10)
Cl3D 0.180(17) 0.078(9) 0.052(8) 0.018(7) 0.002(9) 0.044(10)
Cl1D 0.075(8) 0.066(7) 0.080(8) 0.013(6) 0.008(6) 0.042(6)

loop_
_atom_type_symbol
_atom_type_description
_atom_type_scat_dispersion_real
_atom_type_scat_dispersion_imag
_atom_type_scat_source
C C 0.0033 0.0016 'International Tables Vol C Tables 4.2.6.8 and 6.1.1.4'
H H 0.0000 0.0000 'International Tables Vol C Tables 4.2.6.8 and 6.1.1.4'
N N 0.0061 0.0033 'International Tables Vol C Tables 4.2.6.8 and 6.1.1.4'
O O 0.0106 0.0060 'International Tables Vol C Tables 4.2.6.8 and 6.1.1.4'
F F 0.0171 0.0103 'International Tables Vol C Tables 4.2.6.8 and 6.1.1.4'
P P 0.1023 0.0942 'International Tables Vol C Tables 4.2.6.8 and 6.1.1.4'
S S 0.1246 0.1234 'International Tables Vol C Tables 4.2.6.8 and 6.1.1.4'
Pd Pd -0.9988 1.0072 'International Tables Vol C Tables 4.2.6.8 and 6.1.1.4'
Fe Fe 0.3463 0.8444 'International Tables Vol C Tables 4.2.6.8 and 6.1.1.4'
Cl Cl 0.1484 0.1585 'International Tables Vol C Tables 4.2.6.8 and 6.1.1.4'

loop_
_geom_angle_atom_site_label_1
_geom_angle_atom_site_label_2
_geom_angle_atom_site_label_3
_geom_angle
_geom_angle_site_symmetry_1
_geom_angle_site_symmetry_3
_geom_angle_publ_flag
O1 Pd1 N1 88.9(5) . . ?
O1 Pd1 P2 178.5(3) . . ?
N1 Pd1 P2 89.8(4) . . ?
O1 Pd1 P1 86.2(3) . . ?
N1 Pd1 P1 174.2(4) . . ?
P2 Pd1 P1 95.11(17) . . ?
O3 Pd2 N2 86.6(5) . . ?
O3 Pd2 P4 175.9(4) . . ?
N2 Pd2 P4 89.5(4) . . ?
O3 Pd2 P3 85.0(4) . . ?
N2 Pd2 P3 171.1(4) . . ?
P4 Pd2 P3 98.77(16) . . ?
O5 Pd3 N3 86.9(5) . . ?
O5 Pd3 P6 175.7(3) . . ?
N3 Pd3 P6 91.1(4) . . ?
O5 Pd3 P5 84.6(3) . . ?
N3 Pd3 P5 168.3(4) . . ?
P6 Pd3 P5 97.97(17) . . ?
C19 P1 C1A 103.6(6) . . ?
C19 P1 C1B 101.5(6) . . ?
C1A P1 C1B 107.3(3) . . ?
C19 P1 Pd1 122.6(5) . . ?
C1A P1 Pd1 114.3(2) . . ?
C1B P1 Pd1 106.0(2) . . ?
C24 P2 C1C 112.9(7) . . ?
C24 P2 C1D 104.8(7) . . ?
C1C P2 C1D 100.0(3) . . ?
C24 P2 Pd1 111.3(7) . . ?
C1C P2 Pd1 112.4(3) . . ?
C1D P2 Pd1 114.9(2) . . ?
C29 P3 C1E 99.9(6) . . ?
C29 P3 C1F 103.7(7) . . ?
C1E P3 C1F 108.9(3) . . ?
C29 P3 Pd2 125.0(6) . . ?
C1E P3 Pd2 115.1(2) . . ?
C1F P3 Pd2 103.2(2) . . ?
C34 P4 C1H 107.0(7) . . ?
C34 P4 C1G 104.2(6) . . ?
C1H P4 C1G 103.2(3) . . ?
C34 P4 Pd2 116.2(6) . . ?
C1H P4 Pd2 113.5(2) . . ?
C1G P4 Pd2 111.6(2) . . ?
C1I P5 C39 100.9(6) . . ?
C1I P5 C1J 106.8(3) . . ?
C39 P5 C1J 104.3(7) . . ?
C1I P5 Pd3 116.5(2) . . ?
C39 P5 Pd3 124.0(6) . . ?
C1J P5 Pd3 102.8(2) . . ?
C44 P6 C1K 105.4(9) . . ?
C44 P6 C1L 104.1(7) . . ?
C1K P6 C1L 102.2(3) . . ?
C44 P6 Pd3 115.1(7) . . ?
C1K P6 Pd3 115.6(3) . . ?
C1L P6 Pd3 113.0(3) . . ?
C25 Fe1 C26 36.8(9) . . ?
C25 Fe1 C24 42.9(8) . . ?
C26 Fe1 C24 67.9(9) . . ?
C25 Fe1 C23 111.4(10) . . ?
C26 Fe1 C23 137.9(10) . . ?
C24 Fe1 C23 108.9(9) . . ?
C25 Fe1 C22 111.7(10) . . ?
C26 Fe1 C22 113.2(9) . . ?
C24 Fe1 C22 138.3(10) . . ?
C23 Fe1 C22 40.4(8) . . ?
C25 Fe1 C19 139.8(9) . . ?
C26 Fe1 C19 176.5(9) . . ?
C24 Fe1 C19 108.8(7) . . ?
C23 Fe1 C19 41.2(8) . . ?
C22 Fe1 C19 68.3(8) . . ?
C25 Fe1 C27 68.1(10) . . ?
C26 Fe1 C27 41.3(9) . . ?
C24 Fe1 C27 71.2(8) . . ?
C23 Fe1 C27 179.2(10) . . ?
C22 Fe1 C27 139.0(9) . . ?
C19 Fe1 C27 139.6(9) . . ?
C25 Fe1 C20 178.3(9) . . ?
C26 Fe1 C20 141.7(10) . . ?
C24 Fe1 C20 138.6(9) . . ?
C23 Fe1 C20 69.3(9) . . ?
C22 Fe1 C20 67.8(9) . . ?
C19 Fe1 C20 41.7(7) . . ?
C27 Fe1 C20 111.2(9) . . ?
C25 Fe1 C28 69.7(10) . . ?
C26 Fe1 C28 67.7(9) . . ?
C24 Fe1 C28 42.9(8) . . ?
C23 Fe1 C28 139.6(9) . . ?
C22 Fe1 C28 178.6(9) . . ?
C19 Fe1 C28 110.9(8) . . ?
C27 Fe1 C28 41.0(8) . . ?
C20 Fe1 C28 110.8(9) . . ?
C25 Fe1 C21 136.8(9) . . ?
C26 Fe1 C21 113.6(9) . . ?
C24 Fe1 C21 177.0(10) . . ?
C23 Fe1 C21 68.2(10) . . ?
C22 Fe1 C21 38.9(9) . . ?
C19 Fe1 C21 69.7(7) . . ?
C27 Fe1 C21 111.7(10) . . ?
C20 Fe1 C21 41.8(8) . . ?
C28 Fe1 C21 139.9(10) . . ?
C34 Fe2 C36 68.7(7) . . ?
C34 Fe2 C35 43.1(7) . . ?
C36 Fe2 C35 38.9(8) . . ?
C34 Fe2 C32 144.9(11) . . ?
C36 Fe2 C32 112.2(10) . . ?
C35 Fe2 C32 114.5(11) . . ?
C34 Fe2 C29 109.5(6) . . ?
C36 Fe2 C29 177.4(8) . . ?
C35 Fe2 C29 138.5(7) . . ?
C32 Fe2 C29 68.1(8) . . ?
C34 Fe2 C38 41.6(7) . . ?
C36 Fe2 C38 69.0(9) . . ?
C35 Fe2 C38 70.7(9) . . ?
C32 Fe2 C38 173.5(11) . . ?
C29 Fe2 C38 111.0(8) . . ?
C34 Fe2 C33 111.7(7) . . ?
C36 Fe2 C33 136.2(10) . . ?
C35 Fe2 C33 109.9(8) . . ?
C32 Fe2 C33 41.7(8) . . ?
C29 Fe2 C33 42.4(8) . . ?
C38 Fe2 C33 141.7(8) . . ?
C34 Fe2 C30 138.8(8) . . ?
C36 Fe2 C30 141.7(8) . . ?
C35 Fe2 C30 177.3(9) . . ?
C32 Fe2 C30 62.8(11) . . ?
C29 Fe2 C30 40.9(7) . . ?
C38 Fe2 C30 112.0(9) . . ?
C33 Fe2 C30 67.9(8) . . ?
C34 Fe2 C37 68.9(7) . . ?
C36 Fe2 C37 41.3(9) . . ?
C35 Fe2 C37 68.6(8) . . ?
C32 Fe2 C37 136.4(9) . . ?
C29 Fe2 C37 140.2(9) . . ?
C38 Fe2 C37 40.5(8) . . ?
C33 Fe2 C37 177.2(9) . . ?
C30 Fe2 C37 113.5(8) . . ?
C34 Fe2 C31 178.0(11) . . ?
C36 Fe2 C31 112.3(8) . . ?
C35 Fe2 C31 138.7(9) . . ?
C32 Fe2 C31 36.7(10) . . ?
C29 Fe2 C31 69.6(8) . . ?
C38 Fe2 C31 136.8(10) . . ?
C33 Fe2 C31 68.9(9) . . ?
C30 Fe2 C31 39.4(9) . . ?
C37 Fe2 C31 110.6(9) . . ?
C43 Fe3 C41 66.6(9) . . ?
C43 Fe3 C39 41.5(8) . . ?
C41 Fe3 C39 67.5(8) . . ?
C43 Fe3 C48 142.7(8) . . ?
C41 Fe3 C48 138.4(13) . . ?
C39 Fe3 C48 112.8(8) . . ?
C43 Fe3 C44 110.8(10) . . ?
C41 Fe3 C44 176.4(8) . . ?
C39 Fe3 C44 108.9(8) . . ?
C48 Fe3 C44 42.4(10) . . ?
C43 Fe3 C40 67.8(9) . . ?
C41 Fe3 C40 40.3(9) . . ?
C39 Fe3 C40 40.0(8) . . ?
C48 Fe3 C40 111.6(11) . . ?
C44 Fe3 C40 136.8(7) . . ?
C43 Fe3 C42 39.7(9) . . ?
C41 Fe3 C42 39.1(9) . . ?
C39 Fe3 C42 68.1(7) . . ?
C48 Fe3 C42 177.2(12) . . ?
C44 Fe3 C42 140.3(12) . . ?
C40 Fe3 C42 67.2(9) . . ?
C43 Fe3 C45 111.5(11) . . ?
C41 Fe3 C45 140.5(10) . . ?
C39 Fe3 C45 138.8(10) . . ?
C48 Fe3 C45 68.3(12) . . ?
C44 Fe3 C45 42.3(8) . . ?
C40 Fe3 C45 178.8(10) . . ?
C42 Fe3 C45 112.9(11) . . ?
C43 Fe3 C46 136.8(15) . . ?
C41 Fe3 C46 114.4(9) . . ?
C39 Fe3 C46 177.2(14) . . ?
C48 Fe3 C46 67.3(11) . . ?
C44 Fe3 C46 69.2(8) . . ?
C40 Fe3 C46 142.8(12) . . ?
C42 Fe3 C46 111.9(11) . . ?
C45 Fe3 C46 38.4(12) . . ?
C43 Fe3 C47 174.5(10) . . ?
C41 Fe3 C47 114.1(11) . . ?
C39 Fe3 C47 144.1(10) . . ?
C48 Fe3 C47 40.4(9) . . ?
C44 Fe3 C47 68.7(11) . . ?
C40 Fe3 C47 116.6(11) . . ?
C42 Fe3 C47 137.4(10) . . ?
C45 Fe3 C47 64.2(12) . . ?
C46 Fe3 C47 37.7(12) . . ?
C18 O1 Pd1 119.5(10) . . ?
C6 O3 Pd2 116.8(11) . . ?
C12 O5 Pd3 112.2(10) . . ?
C1 N1 C5 118.7(15) . . ?
C1 N1 Pd1 123.7(12) . . ?
C5 N1 Pd1 117.5(11) . . ?
C7 N2 C11 118.7(14) . . ?
C7 N2 Pd2 122.6(10) . . ?
C11 N2 Pd2 118.7(11) . . ?
C17 N3 C13 116.6(17) . . ?
C17 N3 Pd3 123.1(12) . . ?
C13 N3 Pd3 120.2(14) . . ?
N1 C1 C2 124.2(18) . . ?
C3 C2 C1 121(2) . . ?
C2 C3 C4 115(2) . . ?
C5 C4 C3 120.8(19) . . ?
C5 C4 C6 118.4(17) . . ?
C3 C4 C6 120.7(17) . . ?
C4 C5 N1 120.1(18) . . ?
O3 C6 O4 124.0(14) . . ?
O3 C6 C4 117.9(16) . . ?
O4 C6 C4 118.1(14) . . ?
N2 C7 C8 122.0(15) . . ?
C9 C8 C7 119.2(16) . . ?
C10 C9 C8 116.9(15) . . ?
C9 C10 C11 123.3(14) . . ?
C9 C10 C12 121.6(15) . . ?
C11 C10 C12 115.1(15) . . ?
C10 C11 N2 119.7(15) . . ?
O6 C12 O5 123.7(15) . . ?
O6 C12 C10 118.7(16) . . ?
O5 C12 C10 117.6(15) . . ?
N3 C13 C14 123(2) . . ?
C15 C14 C13 114(2) . . ?
C16 C15 C14 122.3(19) . . ?
C15 C16 C17 117.3(15) . . ?
C15 C16 C18 124.0(15) . . ?
C17 C16 C18 118.5(14) . . ?
N3 C17 C16 124.9(15) . . ?
O1 C18 O2 124.8(15) . . ?
O1 C18 C16 115.4(13) . . ?
O2 C18 C16 119.9(15) . . ?
C23 C19 C20 107.5(17) . . ?
C23 C19 P1 128.3(14) . . ?
C20 C19 P1 124.1(15) . . ?
C23 C19 Fe1 69.2(11) . . ?
C20 C19 Fe1 70.3(10) . . ?
P1 C19 Fe1 123.1(8) . . ?
C19 C20 C21 106.2(19) . . ?
C19 C20 Fe1 68.0(10) . . ?
C21 C20 Fe1 69.5(12) . . ?
C22 C21 C20 106.8(19) . . ?
C22 C21 Fe1 68.8(13) . . ?
C20 C21 Fe1 68.7(10) . . ?
C21 C22 C23 112(2) . . ?
C21 C22 Fe1 72.3(13) . . ?
C23 C22 Fe1 69.7(12) . . ?
C22 C23 C19 107(2) . . ?
C22 C23 Fe1 69.9(13) . . ?
C19 C23 Fe1 69.6(12) . . ?
C25 C24 C28 102(2) . . ?
C25 C24 P2 136.6(19) . . ?
C28 C24 P2 121.3(16) . . ?
C25 C24 Fe1 64.5(15) . . ?
C28 C24 Fe1 70.4(12) . . ?
P2 C24 Fe1 122.7(10) . . ?
C26 C25 C24 114(3) . . ?
C26 C25 Fe1 75.9(19) . . ?
C24 C25 Fe1 72.6(14) . . ?
C25 C26 C27 112(2) . . ?
C25 C26 Fe1 67.3(16) . . ?
C27 C26 Fe1 70.3(12) . . ?
C26 C27 C28 105.1(18) . . ?
C26 C27 Fe1 68.4(12) . . ?
C28 C27 Fe1 70.9(11) . . ?
C27 C28 C24 107(2) . . ?
C27 C28 Fe1 68.1(12) . . ?
C24 C28 Fe1 66.6(11) . . ?
C30 C29 C33 103.9(17) . . ?
C30 C29 P3 131.4(17) . . ?
C33 C29 P3 124.7(13) . . ?
C30 C29 Fe2 69.9(10) . . ?
C33 C29 Fe2 69.1(10) . . ?
P3 C29 Fe2 124.6(9) . . ?
C31 C30 C29 113(2) . . ?
C31 C30 Fe2 71.6(13) . . ?
C29 C30 Fe2 69.3(10) . . ?
C32 C31 C30 105(2) . . ?
C32 C31 Fe2 69.9(13) . . ?
C30 C31 Fe2 69.1(11) . . ?
C31 C32 C33 116(3) . . ?
C31 C32 Fe2 73.4(15) . . ?
C33 C32 Fe2 69.5(10) . . ?
C32 C33 C29 102(2) . . ?
C32 C33 Fe2 68.8(12) . . ?
C29 C33 Fe2 68.5(10) . . ?
C38 C34 C35 108.2(15) . . ?
C38 C34 P4 125.0(15) . . ?
C35 C34 P4 126.8(14) . . ?
C38 C34 Fe2 71.8(10) . . ?
C35 C34 Fe2 69.6(10) . . ?
P4 C34 Fe2 124.1(9) . . ?
C36 C35 C34 106(2) . . ?
C36 C35 Fe2 70.0(13) . . ?
C34 C35 Fe2 67.3(11) . . ?
C35 C36 C37 111.9(19) . . ?
C35 C36 Fe2 71.1(12) . . ?
C37 C36 Fe2 71.4(11) . . ?
C38 C37 C36 107.2(17) . . ?
C38 C37 Fe2 69.6(10) . . ?
C36 C37 Fe2 67.3(11) . . ?
C37 C38 C34 106(2) . . ?
C37 C38 Fe2 69.9(11) . . ?
C34 C38 Fe2 66.6(10) . . ?
C40 C39 C43 106.9(17) . . ?
C40 C39 P5 129.3(16) . . ?
C43 C39 P5 123.7(16) . . ?
C40 C39 Fe3 71.3(10) . . ?
C43 C39 Fe3 69.1(10) . . ?
P5 C39 Fe3 124.4(9) . . ?
C39 C40 C41 107(2) . . ?
C39 C40 Fe3 68.7(11) . . ?
C41 C40 Fe3 68.5(11) . . ?
C42 C41 C40 110.5(19) . . ?
C42 C41 Fe3 72.0(13) . . ?
C40 C41 Fe3 71.2(10) . . ?
C41 C42 C43 107(2) . . ?
C41 C42 Fe3 68.8(13) . . ?
C43 C42 Fe3 68.4(12) . . ?
C42 C43 C39 109(2) . . ?
C42 C43 Fe3 71.8(13) . . ?
C39 C43 Fe3 69.4(11) . . ?
C48 C44 C45 102(2) . . ?
C48 C44 P6 126.9(17) . . ?
C45 C44 P6 131(2) . . ?
C48 C44 Fe3 68.4(12) . . ?
C45 C44 Fe3 69.4(12) . . ?
P6 C44 Fe3 124.9(11) . . ?
C46 C45 C44 110(3) . . ?
C46 C45 Fe3 70.8(16) . . ?
C44 C45 Fe3 68.2(12) . . ?
C47 C46 C45 110(2) . . ?
C47 C46 Fe3 72.6(17) . . ?
C45 C46 Fe3 70.8(13) . . ?
C46 C47 C48 110(3) . . ?
C46 C47 Fe3 69.8(17) . . ?
C48 C47 Fe3 67.5(15) . . ?
C47 C48 C44 107(3) . . ?
C47 C48 Fe3 72.2(14) . . ?
C44 C48 Fe3 69.2(14) . . ?
C2A C1A C6A 120.0 . . ?
C2A C1A P1 120.50(16) . . ?
C6A C1A P1 119.33(16) . . ?
C1A C2A C3A 120.0 . . ?
C4A C3A C2A 120.0 . . ?
C5A C4A C3A 120.0 . . ?
C4A C5A C6A 120.0 . . ?
C5A C6A C1A 120.0 . . ?
C6B C1B C2B 120.0 . . ?
C6B C1B P1 117.49(19) . . ?
C2B C1B P1 122.48(19) . . ?
C3B C2B C1B 120.1 . . ?
C4B C3B C2B 119.9 . . ?
C3B C4B C5B 120.0 . . ?
C6B C5B C4B 120.1 . . ?
C1B C6B C5B 119.9 . . ?
C2C C1C C6C 120.1 . . ?
C2C C1C P2 122.53(18) . . ?
C6C C1C P2 115.85(18) . . ?
C3C C2C C1C 119.8 . . ?
C2C C3C C4C 120.1 . . ?
C5C C4C C3C 120.1 . . ?
C6C C5C C4C 119.8 . . ?
C5C C6C C1C 120.1 . . ?
C6D C1D C2D 120.1 . . ?
C6D C1D P2 120.2(2) . . ?
C2D C1D P2 119.7(2) . . ?
C3D C2D C1D 120.0 . . ?
C2D C3D C4D 119.9 . . ?
C3D C4D C5D 120.1 . . ?
C6D C5D C4D 120.0 . . ?
C5D C6D C1D 119.9 . . ?
C6E C1E C2E 120.2 . . ?
C6E C1E P3 117.89(16) . . ?
C2E C1E P3 121.88(16) . . ?
C3E C2E C1E 119.9 . . ?
C2E C3E C4E 119.9 . . ?
C3E C4E C5E 120.2 . . ?
C6E C5E C4E 119.9 . . ?
C5E C6E C1E 119.8 . . ?
C6F C1F C2F 119.9 . . ?
C6F C1F P3 116.48(18) . . ?
C2F C1F P3 123.63(17) . . ?
C1F C2F C3F 120.3 . . ?
C4F C3F C2F 119.9 . . ?
C3F C4F C5F 119.9 . . ?
C4F C5F C6F 120.3 . . ?
C1F C6F C5F 119.9 . . ?
C2G C1G C6G 120.0 . . ?
C2G C1G P4 118.26(17) . . ?
C6G C1G P4 121.48(16) . . ?
C1G C2G C3G 119.8 . . ?
C2G C3G C4G 120.2 . . ?
C5G C4G C3G 120.0 . . ?
C4G C5G C6G 119.8 . . ?
C5G C6G C1G 120.2 . . ?
C2H C1H C6H 120.1 . . ?
C2H C1H P4 119.09(17) . . ?
C6H C1H P4 120.78(17) . . ?
C1H C2H C3H 119.7 . . ?
C2H C3H C4H 120.2 . . ?
C5H C4H C3H 120.1 . . ?
C4H C5H C6H 119.7 . . ?
C5H C6H C1H 120.2 . . ?
C2I C1I C6I 120.0 . . ?
C2I C1I P5 121.92(17) . . ?
C6I C1I P5 118.06(17) . . ?
C1I C2I C3I 119.9 . . ?
C2I C3I C4I 120.1 . . ?
C5I C4I C3I 120.0 . . ?
C4I C5I C6I 119.9 . . ?
C5I C6I C1I 120.1 . . ?
C6J C1J C2J 120.3 . . ?
C6J C1J P5 117.28(18) . . ?
C2J C1J P5 122.42(18) . . ?
C3J C2J C1J 119.9 . . ?
C2J C3J C4J 119.9 . . ?
C3J C4J C5J 120.3 . . ?
C6J C5J C4J 119.9 . . ?
C5J C6J C1J 119.9 . . ?
C2K C1K C6K 120.1 . . ?
C2K C1K P6 118.51(18) . . ?
C6K C1K P6 121.29(18) . . ?
C3K C2K C1K 119.8 . . ?
C2K C3K C4K 120.1 . . ?
C5K C4K C3K 120.1 . . ?
C6K C5K C4K 119.8 . . ?
C5K C6K C1K 120.1 . . ?
C6L C1L C2L 119.9 . . ?
C6L C1L P6 120.7(2) . . ?
C2L C1L P6 119.4(2) . . ?
C1L C2L C3L 120.1 . . ?
C4L C3L C2L 120.0 . . ?
C3L C4L C5L 119.9 . . ?
C4L C5L C6L 120.1 . . ?
C1L C6L C5L 120.0 . . ?
Cl3A C1S Cl2A 111.5(10) . . ?
Cl3A C1S Cl1A 109.1(10) . . ?
Cl2A C1S Cl1A 110.0(10) . . ?
Cl4B C2S Cl2B 109.2(16) . . ?
Cl4B C2S Cl3B 108.9(15) . . ?
Cl2B C2S Cl3B 111.1(12) . . ?
Cl3C C3S Cl2C 123(3) . . ?
Cl3C C3S Cl1C 104(2) . . ?
Cl2C C3S Cl1C 105(2) . . ?
F1 C1X F3 107(2) . . ?
F1 C1X F2 101.7(17) . . ?
F3 C1X F2 110(2) . . ?
F1 C1X S1 115.3(19) . . ?
F3 C1X S1 111.1(15) . . ?
F2 C1X S1 111.0(15) . . ?
O7 S1 O9 113.8(11) . . ?
O7 S1 O8 115.7(9) . . ?
O9 S1 O8 114.6(11) . . ?
O7 S1 C1X 101.8(9) . . ?
O9 S1 C1X 105.0(12) . . ?
O8 S1 C1X 103.8(10) . . ?
Cl3D C4S Cl2D 108.0(17) . . ?
Cl3D C4S Cl1D 115.3(17) . . ?
Cl2D C4S Cl1D 116.4(18) . . ?

loop_
_geom_bond_atom_site_label_1
_geom_bond_atom_site_label_2
_geom_bond_distance
_geom_bond_site_symmetry_2
_geom_bond_publ_flag
Pd1 O1 2.084(11) . ?
Pd1 N1 2.087(13) . ?
Pd1 P2 2.253(5) . ?
Pd1 P1 2.311(4) . ?
Pd2 O3 2.087(12) . ?
Pd2 N2 2.102(13) . ?
Pd2 P4 2.272(5) . ?
Pd2 P3 2.291(4) . ?
Pd3 O5 2.080(11) . ?
Pd3 N3 2.090(14) . ?
Pd3 P6 2.273(5) . ?
Pd3 P5 2.277(5) . ?
P1 C19 1.787(16) . ?
P1 C1A 1.789(6) . ?
P1 C1B 1.825(6) . ?
P2 C24 1.76(2) . ?
P2 C1C 1.791(7) . ?
P2 C1D 1.802(6) . ?
P3 C29 1.761(17) . ?
P3 C1E 1.798(5) . ?
P3 C1F 1.809(6) . ?
P4 C34 1.800(15) . ?
P4 C1H 1.816(6) . ?
P4 C1G 1.821(5) . ?
P5 C1I 1.798(6) . ?
P5 C39 1.815(18) . ?
P5 C1J 1.838(6) . ?
P6 C44 1.72(3) . ?
P6 C1K 1.786(8) . ?
P6 C1L 1.826(6) . ?
Fe1 C25 1.90(3) . ?
Fe1 C26 1.99(2) . ?
Fe1 C24 2.00(2) . ?
Fe1 C23 2.01(2) . ?
Fe1 C22 2.01(2) . ?
Fe1 C19 2.016(17) . ?
Fe1 C27 2.019(19) . ?
Fe1 C20 2.048(19) . ?
Fe1 C28 2.06(2) . ?
Fe1 C21 2.06(2) . ?
Fe2 C34 1.988(17) . ?
Fe2 C36 2.007(19) . ?
Fe2 C35 2.02(2) . ?
Fe2 C32 2.05(2) . ?
Fe2 C29 2.052(18) . ?
Fe2 C38 2.06(2) . ?
Fe2 C33 2.059(19) . ?
Fe2 C30 2.06(2) . ?
Fe2 C37 2.061(17) . ?
Fe2 C31 2.09(2) . ?
Fe3 C43 2.01(2) . ?
Fe3 C41 2.018(19) . ?
Fe3 C39 2.019(16) . ?
Fe3 C48 2.03(2) . ?
Fe3 C44 2.05(2) . ?
Fe3 C40 2.052(19) . ?
Fe3 C42 2.06(2) . ?
Fe3 C45 2.06(2) . ?
Fe3 C46 2.06(2) . ?
Fe3 C47 2.10(3) . ?
O1 C18 1.224(19) . ?
O2 C18 1.251(18) . ?
O3 C6 1.24(2) . ?
O4 C6 1.246(19) . ?
O5 C12 1.29(2) . ?
O6 C12 1.22(2) . ?
N1 C1 1.29(2) . ?
N1 C5 1.35(2) . ?
N2 C7 1.31(2) . ?
N2 C11 1.359(19) . ?
N3 C17 1.28(2) . ?
N3 C13 1.31(3) . ?
C1 C2 1.36(3) . ?
C2 C3 1.33(3) . ?
C3 C4 1.44(3) . ?
C4 C5 1.35(2) . ?
C4 C6 1.49(2) . ?
C7 C8 1.40(2) . ?
C8 C9 1.37(2) . ?
C9 C10 1.35(2) . ?
C10 C11 1.35(2) . ?
C10 C12 1.52(2) . ?
C13 C14 1.44(3) . ?
C14 C15 1.36(3) . ?
C15 C16 1.30(2) . ?
C16 C17 1.40(2) . ?
C16 C18 1.52(2) . ?
C19 C23 1.42(3) . ?
C19 C20 1.45(2) . ?
C20 C21 1.46(3) . ?
C21 C22 1.36(3) . ?
C22 C23 1.39(3) . ?
C24 C25 1.43(3) . ?
C24 C28 1.49(3) . ?
C25 C26 1.23(3) . ?
C26 C27 1.42(3) . ?
C27 C28 1.43(3) . ?
C29 C30 1.44(2) . ?
C29 C33 1.49(3) . ?
C30 C31 1.40(3) . ?
C31 C32 1.31(4) . ?
C32 C33 1.46(3) . ?
C34 C38 1.44(3) . ?
C34 C35 1.47(3) . ?
C35 C36 1.34(3) . ?
C36 C37 1.43(3) . ?
C37 C38 1.42(3) . ?
C39 C40 1.39(3) . ?
C39 C43 1.43(3) . ?
C40 C41 1.40(3) . ?
C41 C42 1.37(3) . ?
C42 C43 1.38(3) . ?
C44 C48 1.47(4) . ?
C44 C45 1.48(3) . ?
C45 C46 1.36(4) . ?
C46 C47 1.34(5) . ?
C47 C48 1.43(3) . ?
C1A C2A 1.3900 . ?
C1A C6A 1.3900 . ?
C2A C3A 1.3900 . ?
C3A C4A 1.3900 . ?
C4A C5A 1.3900 . ?
C5A C6A 1.3900 . ?
C1B C6B 1.3858 . ?
C1B C2B 1.3895 . ?
C2B C3B 1.3876 . ?
C3B C4B 1.3857 . ?
C4B C5B 1.3895 . ?
C5B C6B 1.3876 . ?
C1C C2C 1.3866 . ?
C1C C6C 1.3916 . ?
C2C C3C 1.3866 . ?
C3C C4C 1.3914 . ?
C4C C5C 1.3868 . ?
C5C C6C 1.3864 . ?
C1D C6D 1.3896 . ?
C1D C2D 1.3914 . ?
C2D C3D 1.3890 . ?
C3D C4D 1.3896 . ?
C4D C5D 1.3913 . ?
C5D C6D 1.3891 . ?
C1E C6E 1.3876 . ?
C1E C2E 1.3892 . ?
C2E C3E 1.3842 . ?
C3E C4E 1.3875 . ?
C4E C5E 1.3891 . ?
C5E C6E 1.3842 . ?
C1F C6F 1.3835 . ?
C1F C2F 1.3892 . ?
C2F C3F 1.3892 . ?
C3F C4F 1.3835 . ?
C4F C5F 1.3892 . ?
C5F C6F 1.3892 . ?
C1G C2G 1.3846 . ?
C1G C6G 1.3899 . ?
C2G C3G 1.3861 . ?
C3G C4G 1.3897 . ?
C4G C5G 1.3844 . ?
C5G C6G 1.3861 . ?
C1H C2H 1.3850 . ?
C1H C6H 1.3916 . ?
C2H C3H 1.3867 . ?
C3H C4H 1.3914 . ?
C4H C5H 1.3852 . ?
C5H C6H 1.3865 . ?
C1I C2I 1.3882 . ?
C1I C6I 1.3915 . ?
C2I C3I 1.3900 . ?
C3I C4I 1.3915 . ?
C4I C5I 1.3882 . ?
C5I C6I 1.3900 . ?
C1J C6J 1.3891 . ?
C1J C2J 1.3892 . ?
C2J C3J 1.3836 . ?
C3J C4J 1.3892 . ?
C4J C5J 1.3892 . ?
C5J C6J 1.3836 . ?
C1K C2K 1.3864 . ?
C1K C6K 1.3904 . ?
C2K C3K 1.3854 . ?
C3K C4K 1.3902 . ?
C4K C5K 1.3865 . ?
C5K C6K 1.3855 . ?
C1L C6L 1.3873 . ?
C1L C2L 1.3892 . ?
C2L C3L 1.3909 . ?
C3L C4L 1.3872 . ?
C4L C5L 1.3894 . ?
C5L C6L 1.3910 . ?
C1S Cl3A 1.730(19) . ?
C1S Cl2A 1.748(19) . ?
C1S Cl1A 1.780(19) . ?
C2S Cl4B 1.70(3) . ?
C2S Cl2B 1.75(3) . ?
C2S Cl3B 1.82(3) . ?
C3S Cl3C 1.53(4) . ?
C3S Cl2C 1.64(4) . ?
C3S Cl1C 1.89(4) . ?
C1X F1 1.28(2) . ?
C1X F3 1.32(3) . ?
C1X F2 1.33(2) . ?
C1X S1 1.80(2) . ?
O7 S1 1.396(14) . ?
O8 S1 1.464(14) . ?
O9 S1 1.432(18) . ?
C4S Cl3D 1.695(19) . ?
C4S Cl2D 1.700(19) . ?
C4S Cl1D 1.712(19) . ?
